data_2238331
loop_
_publ_author_name
'Ramya, V.'
'Jasinski, Jerry P.'
'Shannon, James P.'
'Yathirajan, H. S.'
'Ravishankara, D. K.'

_publ_section_title
;
 Carbinoxaminium dipicrate
;
_journal_coeditor_code CV5423
_journal_issue 8
_journal_name_full 'Acta Crystallographica Section E'
_journal_page_first o1264
_journal_page_last o1265
_journal_paper_doi 10.1107/S1600536813018886
_journal_volume 69
_journal_year 2013
_chemical_formula_iupac 'C16 H21 Cl N2 O 2+, 2C6 H2 N3 O7 -'
_chemical_formula_moiety 'C16 H21 Cl N2 O 2+, 2(C6 H2 N3 O7 -)'
_chemical_formula_sum 'C28 H25 Cl N8 O15'
_chemical_formula_weight 749.01
_chemical_name_systematic
;
2-{(4-Chlorophenyl)[2-(dimethylazaniumyl)ethoxy]methyl}pyridinium
bis(2,4,6-trinitrophenolate)
;
_space_group_crystal_system triclinic
_space_group_IT_number 2
_space_group_name_Hall '-P 1'
_space_group_name_H-M_alt 'P -1'
_symmetry_space_group_name_Hall '-P 1'
_symmetry_space_group_name_H-M 'P -1'
_atom_sites_solution_hydrogens geom
_cell_angle_alpha 83.771(6)
_cell_angle_beta 85.484(6)
_cell_angle_gamma 74.827(6)
_cell_formula_units_Z 2
_cell_length_a 8.1719(6)
_cell_length_b 8.5341(6)
_cell_length_c 23.5868(16)
_cell_measurement_reflns_used 3773
_cell_measurement_temperature 173(2)
_cell_measurement_theta_max 72.3560
_cell_measurement_theta_min 3.7724
_cell_volume 1576.0(2)
_computing_cell_refinement 'CrysAlis PRO (Agilent, 2012)'
_computing_data_collection 'CrysAlis PRO (Agilent, 2012)'
_computing_data_reduction 'CrysAlis PRO (Agilent, 2012)'
_computing_molecular_graphics 'OLEX2 (Dolomanov <i>et al.</i>, 2009)'
_computing_publication_material 'OLEX2 (Dolomanov <i>et al.</i>, 2009)'
_computing_structure_refinement 'SHELXL2012 (Sheldrick, 2008)'
_computing_structure_solution 'SUPERFLIP (Palatinus & Chapuis, 2007)'
_diffrn_ambient_temperature 173(2)
_diffrn_detector_area_resol_mean 16.0416
_diffrn_measured_fraction_theta_full 0.996
_diffrn_measured_fraction_theta_max 0.969
_diffrn_measurement_device_type 'Agilent Xcalibur (Eos, Gemini)'
_diffrn_measurement_method '\w scans'
_diffrn_radiation_type CuK\a
_diffrn_radiation_wavelength 1.54184
_diffrn_reflns_av_R_equivalents 0.0363
_diffrn_reflns_limit_h_max 10
_diffrn_reflns_limit_h_min -9
_diffrn_reflns_limit_k_max 10
_diffrn_reflns_limit_k_min -6
_diffrn_reflns_limit_l_max 28
_diffrn_reflns_limit_l_min -26
_diffrn_reflns_number 9838
_diffrn_reflns_theta_full 67.684
_diffrn_reflns_theta_max 72.506
_diffrn_reflns_theta_min 3.776
_exptl_absorpt_coefficient_mu 1.868
_exptl_absorpt_correction_T_max 1.00000
_exptl_absorpt_correction_T_min 0.87066
_exptl_absorpt_correction_type multi-scan
_exptl_absorpt_process_details
;
(CrysAlis PRO; Agilent, 2012)
;
_exptl_crystal_colour yellow
_exptl_crystal_density_diffrn 1.578
_exptl_crystal_description prism
_exptl_crystal_F_000 772
_exptl_crystal_size_max 0.24
_exptl_crystal_size_mid 0.16
_exptl_crystal_size_min 0.12
_refine_diff_density_max 0.418
_refine_diff_density_min -0.381
_refine_ls_extinction_coef 0.0006(3)
_refine_ls_extinction_expression Fc^*^=kFc[1+0.001xFc^2^\l^3^/sin(2\q)]^-1/4^
_refine_ls_extinction_method SHELXL
_refine_ls_goodness_of_fit_ref 1.021
_refine_ls_hydrogen_treatment mixed
_refine_ls_matrix_type full
_refine_ls_number_parameters 476
_refine_ls_number_reflns 6071
_refine_ls_number_restraints 0
_refine_ls_restrained_S_all 1.021
_refine_ls_R_factor_all 0.0609
_refine_ls_R_factor_gt 0.0500
_refine_ls_shift/su_max 0.000
_refine_ls_shift/su_mean 0.000
_refine_ls_structure_factor_coef Fsqd
_refine_ls_weighting_details
;
 w=1/[\s^2^(Fo^2^)+(0.0778P)^2^+0.3489P]
 where P=(Fo^2^+2Fc^2^)/3
;
_refine_ls_weighting_scheme calc
_refine_ls_wR_factor_gt 0.1335
_refine_ls_wR_factor_ref 0.1446
_reflns_number_gt 4958
_reflns_number_total 6071
_reflns_threshold_expression 'I > 2\s(I)'
_cod_data_source_file cv5423.cif
_cod_data_source_block I
_cod_original_cell_volume 1576.1(2)
_cod_database_code 2238331
_cod_database_fobs_code 2238331
_shelx_space_group_comment
;
The symmetry employed for this shelxl refinement is uniquely defined
by the following loop, which should always be used as a source of
symmetry information in preference to the above space-group names.
They are only intended as comments.
;
_shelxl_version_number .000002012

loop_
_space_group_symop_operation_xyz
'x, y, z'
'-x, -y, -z'

loop_
_atom_site_type_symbol
_atom_site_label
_atom_site_fract_x
_atom_site_fract_y
_atom_site_fract_z
_atom_site_U_iso_or_equiv
_atom_site_adp_type
_atom_site_calc_flag
_atom_site_occupancy
Cl Cl1 -0.11261(7) 1.50201(7) 0.24701(3) 0.04328(18) Uani d 1
O O1 0.66697(18) 0.99915(17) 0.25648(6) 0.0256(3) Uani d 1
N N1 0.5260(2) 0.8100(2) 0.15238(8) 0.0259(4) Uani d 1
H H1 0.555(4) 0.868(4) 0.1249(13) 0.045(8) Uiso d 1
N N2 0.9121(2) 0.9449(2) 0.33517(7) 0.0270(4) Uani d 1
H H2 0.8313 0.8739 0.3411 0.032 Uiso calc 1
C C1 0.5639(2) 1.0201(2) 0.20923(8) 0.0229(4) Uani d 1
H H1A 0.6251 1.0540 0.1735 0.027 Uiso calc 1
C C2 0.3938(3) 1.1451(2) 0.21871(9) 0.0232(4) Uani d 1
C C3 0.3387(3) 1.1925(3) 0.27286(9) 0.0273(4) Uani d 1
H H3 0.4076 1.1482 0.3043 0.033 Uiso calc 1
C C4 0.1838(3) 1.3039(3) 0.28151(9) 0.0296(5) Uani d 1
H H4 0.1471 1.3382 0.3184 0.036 Uiso calc 1
C C5 0.0832(3) 1.3645(3) 0.23545(10) 0.0288(5) Uani d 1
C C6 0.1341(3) 1.3170(3) 0.18120(10) 0.0304(5) Uani d 1
H H6 0.0630 1.3585 0.1501 0.037 Uiso calc 1
C C7 0.2907(3) 1.2077(3) 0.17307(9) 0.0274(4) Uani d 1
H H7 0.3281 1.1752 0.1360 0.033 Uiso calc 1
C C8 0.5295(2) 0.8557(2) 0.20483(9) 0.0232(4) Uani d 1
C C9 0.4844(3) 0.6731(3) 0.14378(10) 0.0311(5) Uani d 1
H H9 0.4842 0.6444 0.1060 0.037 Uiso calc 1
C C10 0.4421(3) 0.5740(3) 0.18928(10) 0.0314(5) Uani d 1
H H10 0.4096 0.4783 0.1833 0.038 Uiso calc 1
C C11 0.4475(3) 0.6162(3) 0.24404(9) 0.0298(5) Uani d 1
H H11 0.4208 0.5479 0.2761 0.036 Uiso calc 1
C C12 0.4921(3) 0.7583(2) 0.25224(9) 0.0260(4) Uani d 1
H H12 0.4968 0.7879 0.2896 0.031 Uiso calc 1
C C13 0.7505(3) 1.1265(3) 0.25669(9) 0.0278(4) Uani d 1
H H13A 0.6705 1.2343 0.2480 0.033 Uiso calc 1
H H13B 0.8467 1.1132 0.2278 0.033 Uiso calc 1
C C14 0.8134(3) 1.1129(3) 0.31594(9) 0.0285(4) Uani d 1
H H14A 0.8860 1.1890 0.3166 0.034 Uiso calc 1
H H14B 0.7149 1.1464 0.3432 0.034 Uiso calc 1
C C15 0.9831(4) 0.9471(3) 0.39156(11) 0.0432(6) Uani d 1
H H15A 1.0624 1.0166 0.3871 0.065 Uiso calc 1
H H15B 1.0429 0.8360 0.4054 0.065 Uiso calc 1
H H15C 0.8903 0.9902 0.4191 0.065 Uiso calc 1
C C16 1.0494(3) 0.8722(3) 0.29313(11) 0.0375(5) Uani d 1
H H16A 0.9990 0.8586 0.2582 0.056 Uiso calc 1
H H16B 1.1142 0.7656 0.3095 0.056 Uiso calc 1
H H16C 1.1252 0.9444 0.2840 0.056 Uiso calc 1
O O1A 0.6767(2) 0.7783(3) 0.37604(7) 0.0510(5) Uani d 1
O O2A 0.9906(3) 0.5583(3) 0.38556(9) 0.0628(6) Uani d 1
O O3A 0.9285(3) 0.3338(3) 0.41788(10) 0.0648(6) Uani d 1
O O4A 0.6720(2) 0.3773(2) 0.61350(7) 0.0384(4) Uani d 1
O O5A 0.4787(3) 0.5957(2) 0.63041(7) 0.0499(5) Uani d 1
O O6A 0.2565(3) 0.9728(3) 0.47738(9) 0.0603(6) Uani d 1
O O7A 0.4233(4) 1.0273(3) 0.40692(9) 0.0810(8) Uani d 1
N N1A 0.9039(3) 0.4822(3) 0.41567(9) 0.0450(5) Uani d 1
N N2A 0.5868(2) 0.5149(2) 0.59866(8) 0.0323(4) Uani d 1
N N3A 0.3898(3) 0.9401(3) 0.44864(9) 0.0467(6) Uani d 1
C C1A 0.6573(3) 0.7231(3) 0.42626(9) 0.0360(5) Uani d 1
C C2A 0.7648(3) 0.5717(3) 0.45134(10) 0.0348(5) Uani d 1
C C3A 0.7429(3) 0.5018(3) 0.50562(9) 0.0328(5) Uani d 1
H H3A 0.8156 0.4001 0.5186 0.039 Uiso calc 1
C C4A 0.6116(3) 0.5837(3) 0.54113(9) 0.0288(4) Uani d 1
C C5A 0.4993(3) 0.7266(3) 0.52136(9) 0.0306(5) Uani d 1
H H5A 0.4078 0.7790 0.5457 0.037 Uiso calc 1
C C6A 0.5199(3) 0.7930(3) 0.46644(9) 0.0333(5) Uani d 1
O O1B 0.5906(2) 1.03134(19) 0.07357(7) 0.0357(4) Uani d 1
O O2B 0.5038(3) 1.3996(3) 0.06288(11) 0.0659(7) Uani d 1
O O3B 0.7430(4) 1.3352(4) 0.09961(11) 0.0893(10) Uani d 1
O O4B 1.0327(4) 1.3210(3) -0.11434(11) 0.0780(8) Uani d 1
O O5B 1.0417(3) 1.0971(3) -0.14993(8) 0.0573(6) Uani d 1
O O6B 0.8368(2) 0.6875(2) -0.03911(8) 0.0453(5) Uani d 1
O O7B 0.6563(3) 0.7393(2) 0.03210(8) 0.0549(6) Uani d 1
N N1B 0.6504(3) 1.3270(2) 0.06334(8) 0.0350(4) Uani d 1
N N2B 0.9919(3) 1.1925(3) -0.11323(9) 0.0426(5) Uani d 1
N N3B 0.7522(3) 0.7805(2) -0.00549(8) 0.0336(4) Uani d 1
C C1B 0.6833(3) 1.0589(3) 0.03035(9) 0.0270(4) Uani d 1
C C2B 0.7212(3) 1.2152(3) 0.01923(9) 0.0286(4) Uani d 1
C C3B 0.8166(3) 1.2631(3) -0.02558(9) 0.0308(5) Uani d 1
H H3B 0.8360 1.3689 -0.0299 0.037 Uiso calc 1
C C4B 0.8853(3) 1.1496(3) -0.06533(9) 0.0304(5) Uani d 1
C C5B 0.8615(3) 0.9943(3) -0.05819(9) 0.0291(5) Uani d 1
H H5B 0.9116 0.9185 -0.0852 0.035 Uiso calc 1
C C6B 0.7647(3) 0.9490(3) -0.01178(9) 0.0272(4) Uani d 1

loop_
_atom_site_aniso_label
_atom_site_aniso_U_11
_atom_site_aniso_U_22
_atom_site_aniso_U_33
_atom_site_aniso_U_12
_atom_site_aniso_U_13
_atom_site_aniso_U_23
Cl1 0.0298(3) 0.0375(3) 0.0553(4) 0.0028(2) 0.0052(2) -0.0063(3)
O1 0.0273(7) 0.0240(7) 0.0269(7) -0.0089(6) -0.0051(6) -0.0002(6)
N1 0.0313(9) 0.0245(9) 0.0216(9) -0.0076(7) 0.0021(7) -0.0014(7)
N2 0.0272(9) 0.0278(9) 0.0258(9) -0.0056(7) -0.0026(7) -0.0032(7)
C1 0.0253(10) 0.0231(9) 0.0201(9) -0.0060(8) -0.0006(7) -0.0019(7)
C2 0.0253(10) 0.0203(9) 0.0255(10) -0.0085(8) 0.0002(8) -0.0027(8)
C3 0.0280(10) 0.0300(11) 0.0247(10) -0.0091(8) -0.0018(8) -0.0024(8)
C4 0.0314(11) 0.0334(11) 0.0249(10) -0.0100(9) 0.0055(8) -0.0070(9)
C5 0.0229(10) 0.0230(10) 0.0391(12) -0.0040(8) 0.0043(8) -0.0051(9)
C6 0.0291(11) 0.0296(11) 0.0327(12) -0.0068(9) -0.0056(9) -0.0019(9)
C7 0.0318(11) 0.0252(10) 0.0256(10) -0.0066(8) -0.0012(8) -0.0055(8)
C8 0.0196(9) 0.0232(9) 0.0256(10) -0.0032(7) 0.0001(7) -0.0038(8)
C9 0.0380(12) 0.0285(11) 0.0268(11) -0.0070(9) -0.0009(9) -0.0066(9)
C10 0.0372(12) 0.0233(10) 0.0355(12) -0.0101(9) -0.0002(9) -0.0058(9)
C11 0.0330(11) 0.0265(10) 0.0278(11) -0.0069(9) 0.0017(8) 0.0030(8)
C12 0.0290(10) 0.0260(10) 0.0218(10) -0.0047(8) -0.0005(8) -0.0033(8)
C13 0.0255(10) 0.0251(10) 0.0344(11) -0.0092(8) -0.0035(8) -0.0010(8)
C14 0.0275(10) 0.0245(10) 0.0341(11) -0.0058(8) -0.0028(8) -0.0067(9)
C15 0.0522(15) 0.0412(14) 0.0344(13) -0.0036(11) -0.0166(11) -0.0057(11)
C16 0.0297(12) 0.0378(13) 0.0400(13) -0.0007(10) 0.0022(10) -0.0051(10)
O1A 0.0498(11) 0.0875(15) 0.0252(9) -0.0400(11) -0.0032(7) 0.0092(9)
O2A 0.0600(13) 0.0879(16) 0.0548(12) -0.0453(12) 0.0332(10) -0.0307(12)
O3A 0.0659(14) 0.0592(14) 0.0602(14) -0.0059(11) 0.0231(11) -0.0100(11)
O4A 0.0377(9) 0.0383(9) 0.0337(9) -0.0026(7) -0.0031(7) 0.0050(7)
O5A 0.0605(12) 0.0493(11) 0.0245(9) 0.0068(9) 0.0119(8) 0.0020(8)
O6A 0.0566(13) 0.0600(13) 0.0517(12) 0.0047(10) -0.0095(10) 0.0065(10)
O7A 0.146(3) 0.0492(13) 0.0382(12) -0.0148(15) -0.0048(13) 0.0148(10)
N1A 0.0419(12) 0.0678(16) 0.0320(11) -0.0237(11) 0.0082(9) -0.0171(10)
N2A 0.0321(10) 0.0389(11) 0.0243(9) -0.0074(8) -0.0011(7) 0.0000(8)
N3A 0.0757(17) 0.0401(12) 0.0274(11) -0.0182(11) -0.0177(11) 0.0027(9)
C1A 0.0403(13) 0.0547(15) 0.0233(11) -0.0318(11) -0.0018(9) -0.0007(10)
C2A 0.0324(12) 0.0527(14) 0.0254(11) -0.0205(11) 0.0045(9) -0.0106(10)
C3A 0.0312(12) 0.0421(13) 0.0275(11) -0.0132(10) -0.0007(9) -0.0053(9)
C4A 0.0324(11) 0.0355(11) 0.0202(10) -0.0123(9) -0.0005(8) -0.0011(8)
C5A 0.0348(11) 0.0357(12) 0.0230(10) -0.0117(9) -0.0016(8) -0.0030(9)
C6A 0.0433(13) 0.0361(12) 0.0254(11) -0.0183(10) -0.0067(9) 0.0001(9)
O1B 0.0498(10) 0.0294(8) 0.0262(8) -0.0103(7) 0.0101(7) -0.0037(6)
O2B 0.0407(11) 0.0705(15) 0.0901(17) -0.0047(10) 0.0063(11) -0.0533(13)
O3B 0.0874(18) 0.102(2) 0.0667(16) 0.0240(15) -0.0328(14) -0.0554(15)
O4B 0.111(2) 0.0569(14) 0.0702(15) -0.0414(14) 0.0510(15) -0.0147(12)
O5B 0.0684(14) 0.0647(13) 0.0369(10) -0.0175(11) 0.0225(9) -0.0134(9)
O6B 0.0565(11) 0.0355(9) 0.0443(10) -0.0106(8) 0.0101(8) -0.0175(8)
O7B 0.0897(16) 0.0415(11) 0.0377(10) -0.0289(11) 0.0213(10) -0.0097(8)
N1B 0.0470(12) 0.0279(10) 0.0313(10) -0.0121(9) 0.0048(9) -0.0072(8)
N2B 0.0453(12) 0.0437(12) 0.0347(11) -0.0090(10) 0.0115(9) -0.0019(9)
N3B 0.0447(11) 0.0316(10) 0.0250(9) -0.0092(8) -0.0022(8) -0.0055(8)
C1B 0.0310(11) 0.0280(10) 0.0209(10) -0.0050(8) -0.0020(8) -0.0025(8)
C2B 0.0313(11) 0.0278(10) 0.0246(10) -0.0039(8) 0.0010(8) -0.0041(8)
C3B 0.0312(11) 0.0294(11) 0.0305(11) -0.0067(9) 0.0002(9) -0.0012(9)
C4B 0.0308(11) 0.0349(12) 0.0230(10) -0.0062(9) 0.0021(8) 0.0001(9)
C5B 0.0308(11) 0.0327(11) 0.0213(10) -0.0022(9) -0.0022(8) -0.0059(8)
C6B 0.0308(11) 0.0273(10) 0.0228(10) -0.0051(8) -0.0032(8) -0.0031(8)

loop_
_atom_type_symbol
_atom_type_description
_atom_type_scat_dispersion_real
_atom_type_scat_dispersion_imag
_atom_type_scat_source
C C 0.0181 0.0091 'International Tables Vol C Tables 4.2.6.8 and 6.1.1.4'
H H 0.0000 0.0000 'International Tables Vol C Tables 4.2.6.8 and 6.1.1.4'
N N 0.0311 0.0180 'International Tables Vol C Tables 4.2.6.8 and 6.1.1.4'
O O 0.0492 0.0322 'International Tables Vol C Tables 4.2.6.8 and 6.1.1.4'
Cl Cl 0.3639 0.7018 'International Tables Vol C Tables 4.2.6.8 and 6.1.1.4'

loop_
_geom_angle_atom_site_label_1
_geom_angle_atom_site_label_2
_geom_angle_atom_site_label_3
_geom_angle
C1 O1 C13 112.85(15)
C8 N1 H1 118(2)
C9 N1 H1 120(2)
C9 N1 C8 122.27(19)
C14 N2 H2 107.7
C14 N2 C15 109.09(17)
C15 N2 H2 107.7
C16 N2 H2 107.7
C16 N2 C14 113.72(17)
C16 N2 C15 110.69(19)
O1 C1 H1A 110.2
O1 C1 C2 111.44(15)
O1 C1 C8 106.13(16)
C2 C1 H1A 110.2
C8 C1 H1A 110.2
C8 C1 C2 108.51(16)
C3 C2 C1 120.58(18)
C3 C2 C7 119.51(19)
C7 C2 C1 119.87(17)
C2 C3 H3 119.7
C4 C3 C2 120.5(2)
C4 C3 H3 119.7
C3 C4 H4 120.5
C5 C4 C3 118.96(19)
C5 C4 H4 120.5
C4 C5 Cl1 118.57(17)
C6 C5 Cl1 119.81(18)
C6 C5 C4 121.6(2)
C5 C6 H6 120.6
C5 C6 C7 118.7(2)
C7 C6 H6 120.6
C2 C7 H7 119.7
C6 C7 C2 120.67(19)
C6 C7 H7 119.7
N1 C8 C1 117.61(18)
N1 C8 C12 119.82(19)
C12 C8 C1 122.46(18)
N1 C9 H9 119.8
N1 C9 C10 120.3(2)
C10 C9 H9 119.8
C9 C10 H10 120.6
C9 C10 C11 118.8(2)
C11 C10 H10 120.6
C10 C11 H11 120.0
C10 C11 C12 120.1(2)
C12 C11 H11 120.0
C8 C12 C11 118.64(19)
C8 C12 H12 120.7
C11 C12 H12 120.7
O1 C13 H13A 110.5
O1 C13 H13B 110.5
O1 C13 C14 106.08(17)
H13A C13 H13B 108.7
C14 C13 H13A 110.5
C14 C13 H13B 110.5
N2 C14 C13 113.08(16)
N2 C14 H14A 109.0
N2 C14 H14B 109.0
C13 C14 H14A 109.0
C13 C14 H14B 109.0
H14A C14 H14B 107.8
N2 C15 H15A 109.5
N2 C15 H15B 109.5
N2 C15 H15C 109.5
H15A C15 H15B 109.5
H15A C15 H15C 109.5
H15B C15 H15C 109.5
N2 C16 H16A 109.5
N2 C16 H16B 109.5
N2 C16 H16C 109.5
H16A C16 H16B 109.5
H16A C16 H16C 109.5
H16B C16 H16C 109.5
O2A N1A O3A 123.5(2)
O2A N1A C2A 118.5(2)
O3A N1A C2A 118.0(2)
O4A N2A C4A 118.84(19)
O5A N2A O4A 122.87(19)
O5A N2A C4A 118.27(19)
O6A N3A O7A 123.5(3)
O6A N3A C6A 118.3(2)
O7A N3A C6A 118.1(3)
O1A C1A C2A 123.5(2)
O1A C1A C6A 125.4(3)
C2A C1A C6A 111.06(19)
C1A C2A N1A 117.9(2)
C3A C2A N1A 116.6(2)
C3A C2A C1A 125.5(2)
C2A C3A H3A 120.8
C2A C3A C4A 118.3(2)
C4A C3A H3A 120.8
C3A C4A N2A 119.7(2)
C5A C4A N2A 119.2(2)
C5A C4A C3A 121.1(2)
C4A C5A H5A 120.0
C6A C5A C4A 119.9(2)
C6A C5A H5A 120.0
C1A C6A N3A 120.1(2)
C5A C6A N3A 115.8(2)
C5A C6A C1A 124.0(2)
O2B N1B O3B 123.5(2)
O2B N1B C2B 118.9(2)
O3B N1B C2B 117.5(2)
O4B N2B O5B 122.8(2)
O4B N2B C4B 118.2(2)
O5B N2B C4B 119.0(2)
O6B N3B C6B 117.99(19)
O7B N3B O6B 123.0(2)
O7B N3B C6B 118.96(19)
O1B C1B C2B 119.94(19)
O1B C1B C6B 127.9(2)
C2B C1B C6B 112.14(19)
C1B C2B N1B 113.88(18)
C3B C2B N1B 119.5(2)
C3B C2B C1B 126.6(2)
C2B C3B H3B 121.5
C2B C3B C4B 116.9(2)
C4B C3B H3B 121.5
C3B C4B N2B 119.4(2)
C5B C4B N2B 119.0(2)
C5B C4B C3B 121.5(2)
C4B C5B H5B 120.0
C6B C5B C4B 120.00(19)
C6B C5B H5B 120.0
C1B C6B N3B 120.33(19)
C5B C6B N3B 116.93(18)
C5B C6B C1B 122.7(2)

loop_
_geom_bond_atom_site_label_1
_geom_bond_atom_site_label_2
_geom_bond_distance
Cl1 C5 1.741(2)
O1 C1 1.418(2)
O1 C13 1.428(2)
N1 H1 0.83(3)
N1 C8 1.341(3)
N1 C9 1.338(3)
N2 H2 1.0000
N2 C14 1.491(3)
N2 C15 1.496(3)
N2 C16 1.490(3)
C1 H1A 1.0000
C1 C2 1.532(3)
C1 C8 1.517(3)
C2 C3 1.387(3)
C2 C7 1.392(3)
C3 H3 0.9500
C3 C4 1.386(3)
C4 H4 0.9500
C4 C5 1.385(3)
C5 C6 1.384(3)
C6 H6 0.9500
C6 C7 1.386(3)
C7 H7 0.9500
C8 C12 1.382(3)
C9 H9 0.9500
C9 C10 1.373(3)
C10 H10 0.9500
C10 C11 1.385(3)
C11 H11 0.9500
C11 C12 1.391(3)
C12 H12 0.9500
C13 H13A 0.9900
C13 H13B 0.9900
C13 C14 1.509(3)
C14 H14A 0.9900
C14 H14B 0.9900
C15 H15A 0.9800
C15 H15B 0.9800
C15 H15C 0.9800
C16 H16A 0.9800
C16 H16B 0.9800
C16 H16C 0.9800
O1A C1A 1.240(3)
O2A N1A 1.220(3)
O3A N1A 1.226(3)
O4A N2A 1.227(3)
O5A N2A 1.227(3)
O6A N3A 1.220(3)
O7A N3A 1.226(3)
N1A C2A 1.455(3)
N2A C4A 1.440(3)
N3A C6A 1.463(3)
C1A C2A 1.454(4)
C1A C6A 1.456(3)
C2A C3A 1.371(3)
C3A H3A 0.9500
C3A C4A 1.391(3)
C4A C5A 1.380(3)
C5A H5A 0.9500
C5A C6A 1.372(3)
O1B C1B 1.260(3)
O2B N1B 1.196(3)
O3B N1B 1.205(3)
O4B N2B 1.224(3)
O5B N2B 1.225(3)
O6B N3B 1.225(2)
O7B N3B 1.221(3)
N1B C2B 1.469(3)
N2B C4B 1.446(3)
N3B C6B 1.459(3)
C1B C2B 1.439(3)
C1B C6B 1.443(3)
C2B C3B 1.355(3)
C3B H3B 0.9500
C3B C4B 1.401(3)
C4B C5B 1.380(3)
C5B H5B 0.9500
C5B C6B 1.380(3)

loop_
_geom_hbond_atom_site_label_D
_geom_hbond_atom_site_label_H
_geom_hbond_atom_site_label_A
_geom_hbond_site_symmetry_A
_geom_hbond_distance_DH
_geom_hbond_distance_HA
_geom_hbond_distance_DA
_geom_hbond_angle_DHA
N1 H1 O1B . 0.83(3) 1.81(3) 2.628(2) 167(3)
N2 H2 O1A . 1.00 1.78 2.737(3) 158.9
C1 H1A O1B . 1.00 2.43 3.183(2) 131.6
C3 H3 O7A . 0.95 2.53 3.366(3) 147.5
C9 H9 O2B 1_545 0.95 2.38 3.137(3) 135.9
C9 H9 O7B . 0.95 2.36 2.956(3) 120.3
C11 H11 O5A 2_666 0.95 2.49 3.309(3) 144.0
C12 H12 O1A . 0.95 2.59 3.430(3) 148.1
C14 H14B O5A 2_676 0.99 2.46 3.253(3) 136.8
C15 H15B O4A 2_766 0.98 2.59 3.400(3) 139.5
C16 H16A O5B 2_775 0.98 2.58 3.483(3) 154.0

loop_
_geom_torsion_atom_site_label_1
_geom_torsion_atom_site_label_2
_geom_torsion_atom_site_label_3
_geom_torsion_atom_site_label_4
_geom_torsion
Cl1 C5 C6 C7 179.84(16)
O1 C1 C2 C3 -15.7(3)
O1 C1 C2 C7 166.52(17)
O1 C1 C8 N1 -142.31(17)
O1 C1 C8 C12 41.7(2)
O1 C13 C14 N2 50.9(2)
N1 C8 C12 C11 -1.5(3)
N1 C9 C10 C11 -1.7(3)
C1 O1 C13 C14 164.84(16)
C1 C2 C3 C4 -179.11(19)
C1 C2 C7 C6 177.94(18)
C1 C8 C12 C11 174.37(19)
C2 C1 C8 N1 97.8(2)
C2 C1 C8 C12 -78.2(2)
C2 C3 C4 C5 1.4(3)
C3 C2 C7 C6 0.2(3)
C3 C4 C5 Cl1 179.02(16)
C3 C4 C5 C6 -0.3(3)
C4 C5 C6 C7 -0.9(3)
C5 C6 C7 C2 0.9(3)
C7 C2 C3 C4 -1.3(3)
C8 N1 C9 C10 0.5(3)
C8 C1 C2 C3 100.8(2)
C8 C1 C2 C7 -77.0(2)
C9 N1 C8 C1 -174.95(19)
C9 N1 C8 C12 1.2(3)
C9 C10 C11 C12 1.2(3)
C10 C11 C12 C8 0.4(3)
C13 O1 C1 C2 -79.0(2)
C13 O1 C1 C8 163.01(16)
C15 N2 C14 C13 174.50(19)
C16 N2 C14 C13 50.4(2)
O1A C1A C2A N1A 1.1(3)
O1A C1A C2A C3A -176.5(2)
O1A C1A C6A N3A 0.2(3)
O1A C1A C6A C5A 178.2(2)
O2A N1A C2A C1A 43.5(3)
O2A N1A C2A C3A -138.8(3)
O3A N1A C2A C1A -137.1(3)
O3A N1A C2A C3A 40.7(3)
O4A N2A C4A C3A -7.0(3)
O4A N2A C4A C5A 170.1(2)
O5A N2A C4A C3A 174.4(2)
O5A N2A C4A C5A -8.5(3)
O6A N3A C6A C1A 162.2(2)
O6A N3A C6A C5A -15.9(3)
O7A N3A C6A C1A -20.6(3)
O7A N3A C6A C5A 161.2(2)
N1A C2A C3A C4A 179.83(19)
N2A C4A C5A C6A -179.3(2)
C1A C2A C3A C4A -2.6(3)
C2A C1A C6A N3A -175.87(19)
C2A C1A C6A C5A 2.1(3)
C2A C3A C4A N2A -179.0(2)
C2A C3A C4A C5A 3.9(3)
C3A C4A C5A C6A -2.3(3)
C4A C5A C6A N3A 177.1(2)
C4A C5A C6A C1A -1.0(3)
C6A C1A C2A N1A 177.21(19)
C6A C1A C2A C3A -0.3(3)
O1B C1B C2B N1B 2.9(3)
O1B C1B C2B C3B -179.1(2)
O1B C1B C6B N3B -3.4(4)
O1B C1B C6B C5B 178.8(2)
O2B N1B C2B C1B -79.9(3)
O2B N1B C2B C3B 102.0(3)
O3B N1B C2B C1B 97.2(3)
O3B N1B C2B C3B -80.9(3)
O4B N2B C4B C3B 7.3(4)
O4B N2B C4B C5B -169.1(3)
O5B N2B C4B C3B -174.9(2)
O5B N2B C4B C5B 8.6(4)
O6B N3B C6B C1B -172.9(2)
O6B N3B C6B C5B 5.0(3)
O7B N3B C6B C1B 8.3(3)
O7B N3B C6B C5B -173.8(2)
N1B C2B C3B C4B 178.0(2)
N2B C4B C5B C6B 177.9(2)
C1B C2B C3B C4B 0.1(4)
C2B C1B C6B N3B 175.34(19)
C2B C1B C6B C5B -2.5(3)
C2B C3B C4B N2B -178.4(2)
C2B C3B C4B C5B -2.0(3)
C3B C4B C5B C6B 1.6(3)
C4B C5B C6B N3B -177.0(2)
C4B C5B C6B C1B 0.9(3)
C6B C1B C2B N1B -175.96(18)
C6B C1B C2B C3B 2.0(3)
